data_7720095
loop_
_publ_author_name
'Andrejevi&#x107;, Tina P'
'Brankovi&#x107;, Jovica'
'Ilic-Tomic, Tatjana'
'Stevanovi&#x107;, Nevena'
'Pantovi&#x107;, Bojana'
'A&#x161;anin, Darko P'
'Nikodinovic-Runic, Jasmina'
'Petrovi&#x107;, Vladimir P'
'Markovi&#x107;, Violeta R'
'Gli&#x161;i&#x107;, Biljana &#x110;'

_publ_section_title
;
 Silver(I) complexes with <i>N</i>-methylphenothiazine as potential
 antimicrobial agents with a multi-target mode of action.
;
_journal_issue 8
_journal_name_full 'Dalton transactions (Cambridge, England : 2003)'
_journal_page_first 3460
_journal_page_last 3474
_journal_paper_doi 10.1039/d5dt02898a
_journal_volume 55
_journal_year 2026
_chemical_formula_sum 'C53 H44.67 Ag F3 N4 O3.33 S5'
_chemical_formula_weight 1116.09
_space_group_crystal_system triclinic
_space_group_IT_number 2
_space_group_name_Hall '-P 1'
_space_group_name_H-M_alt 'P -1'
_atom_sites_solution_hydrogens mixed
_audit_creation_method SHELXL-2019/3
_audit_update_record
;
2026-01-16 deposited with the CCDC.	2026-01-21 downloaded from the CCDC.
;
_cell_angle_alpha 78.6520(17)
_cell_angle_beta 76.3114(17)
_cell_angle_gamma 87.9851(14)
_cell_formula_units_Z 2
_cell_length_a 12.1078(2)
_cell_length_b 12.8639(2)
_cell_length_c 16.6110(4)
_cell_measurement_reflns_used 46307
_cell_measurement_temperature 296(2)
_cell_measurement_theta_max 26.3930
_cell_measurement_theta_min 2.7090
_cell_volume 2464.42(8)
_computing_cell_refinement 'CrysAlisPro 1.171.42.49 (Rigaku OD, 2022)'
_computing_data_collection 'CrysAlisPro 1.171.42.49 (Rigaku OD, 2022)'
_computing_data_reduction 'CrysAlisPro 1.171.42.49 (Rigaku OD, 2022)'
_computing_structure_refinement 'SHELXL-2019/2 (Sheldrick, 2019)'
_computing_structure_solution 'SHELXT 2018/2 (Sheldrick, 2018)'
_diffrn_ambient_temperature 296(2)
_diffrn_detector_area_resol_mean 16.3280
_diffrn_measured_fraction_theta_full 0.999
_diffrn_measured_fraction_theta_max 1.000
_diffrn_measurement_device_type 'Xcalibur, Sapphire3, Gemini'
_diffrn_measurement_method '\w scans'
_diffrn_radiation_type MoK\a
_diffrn_radiation_wavelength 0.71073
_diffrn_reflns_av_R_equivalents 0.0370
_diffrn_reflns_av_unetI/netI 0.0162
_diffrn_reflns_Laue_measured_fraction_full 0.999
_diffrn_reflns_Laue_measured_fraction_max 1.000
_diffrn_reflns_limit_h_max 15
_diffrn_reflns_limit_h_min -15
_diffrn_reflns_limit_k_max 16
_diffrn_reflns_limit_k_min -16
_diffrn_reflns_limit_l_max 20
_diffrn_reflns_limit_l_min -20
_diffrn_reflns_number 103061
_diffrn_reflns_point_group_measured_fraction_full 0.999
_diffrn_reflns_point_group_measured_fraction_max 1.000
_diffrn_reflns_theta_full 25.242
_diffrn_reflns_theta_max 26.372
_diffrn_reflns_theta_min 2.251
_diffrn_source 'fine-focus sealed X-ray tube'
_exptl_absorpt_coefficient_mu 0.682
_exptl_absorpt_correction_T_max 1.00000
_exptl_absorpt_correction_T_min 0.86328
_exptl_absorpt_correction_type multi-scan
_exptl_absorpt_process_details
; 
CrysAlisPro 1.171.42.49 (Rigaku Oxford Diffraction, 2022) 
Empirical absorption correction using spherical harmonics, 
implemented in SCALE3 ABSPACK scaling algorithm. 
;
_exptl_crystal_colour brown
_exptl_crystal_density_diffrn 1.504
_exptl_crystal_description plate
_exptl_crystal_F_000 1143
_exptl_crystal_size_max 0.862
_exptl_crystal_size_mid 0.618
_exptl_crystal_size_min 0.180
_refine_diff_density_max 1.003
_refine_diff_density_min -0.607
_refine_diff_density_rms 0.052
_refine_ls_extinction_method none
_refine_ls_goodness_of_fit_ref 1.014
_refine_ls_hydrogen_treatment constr
_refine_ls_matrix_type full
_refine_ls_number_parameters 731
_refine_ls_number_reflns 10084
_refine_ls_number_restraints 14
_refine_ls_restrained_S_all 1.013
_refine_ls_R_factor_all 0.0476
_refine_ls_R_factor_gt 0.0387
_refine_ls_shift/su_max 0.001
_refine_ls_shift/su_mean 0.000
_refine_ls_structure_factor_coef Fsqd
_refine_ls_weighting_details 'w=1/[\s^2^(Fo^2^)+(0.0529P)^2^+1.8222P] where P=(Fo^2^+2Fc^2^)/3'
_refine_ls_weighting_scheme calc
_refine_ls_wR_factor_gt 0.0999
_refine_ls_wR_factor_ref 0.1064
_reflns_Friedel_coverage 0.000
_reflns_number_gt 8510
_reflns_number_total 10084
_reflns_threshold_expression 'I > 2\s(I)'
_cod_data_source_file d5dt02898a2.cif
_cod_data_source_block 1
_cod_depositor_comments 'Adding full bibliography for 7720093--7720095.cif.'
_cod_original_cell_volume 2464.41(9)
_cod_database_code 7720095
_shelx_shelxl_version_number 2019/3
_shelx_space_group_comment
; 
The symmetry employed for this shelxl refinement is uniquely defined 
by the following loop, which should always be used as a source of 
symmetry information in preference to the above space-group names. 
They are only intended as comments. 
;
_shelx_estimated_absorpt_t_min 0.591
_shelx_estimated_absorpt_t_max 0.887

loop_
_space_group_symop_operation_xyz
'x, y, z'
'-x, -y, -z'

loop_
_atom_site_label
_atom_site_type_symbol
_atom_site_fract_x
_atom_site_fract_y
_atom_site_fract_z
_atom_site_U_iso_or_equiv
_atom_site_adp_type
_atom_site_occupancy
_atom_site_site_symmetry_order
_atom_site_calc_flag
_atom_site_refinement_flags_posn
_atom_site_refinement_flags_adp
_atom_site_refinement_flags_occupancy
_atom_site_disorder_assembly
_atom_site_disorder_group
Ag1 Ag 0.30790(2) 0.25341(2) 0.28377(2) 0.05420(8) Uani 1 1 d D . . . .
S1A S 0.46453(6) 0.14338(5) 0.34337(5) 0.05401(17) Uani 1 1 d . . . . .
S1B S 0.1282(8) 0.1368(10) 0.3418(7) 0.0560(8) Uani 0.433(15) 1 d D . P A 1
S1C S 0.28409(6) 0.41287(6) 0.37942(5) 0.05407(17) Uani 1 1 d . . . . .
S1D S 0.38509(6) 0.37724(5) 0.14426(4) 0.04904(16) Uani 1 1 d . . . . .
N1A N 0.3381(2) -0.04802(19) 0.33831(16) 0.0583(6) Uani 1 1 d . . . . .
N1B N 0.030(2) 0.3457(10) 0.3088(9) 0.058(3) Uani 0.433(15) 1 d D . P A 1
N1C N 0.5359(2) 0.4037(2) 0.34035(16) 0.0572(6) Uani 1 1 d . . . . .
N1D N 0.3346(2) 0.18822(17) 0.08626(15) 0.0533(5) Uani 1 1 d . . . . .
C1A C 0.3810(2) 0.0587(2) 0.43217(18) 0.0556(7) Uani 1 1 d . . . . .
C1C C 0.3676(2) 0.3849(2) 0.45493(17) 0.0514(6) Uani 1 1 d . . . . .
C1D C 0.4890(2) 0.2986(2) 0.09100(16) 0.0478(6) Uani 1 1 d . . . . .
C2A C 0.3676(3) 0.0828(3) 0.5117(2) 0.0738(9) Uani 1 1 d . . . . .
H2A H 0.407787 0.139222 0.518952 0.089 Uiso 1 1 calc R U . . .
C2C C 0.3148(3) 0.3624(3) 0.5403(2) 0.0700(9) Uani 1 1 d . . . . .
H2C H 0.236101 0.365947 0.557592 0.084 Uiso 1 1 calc R U . . .
C2D C 0.6027(3) 0.3265(3) 0.07131(18) 0.0591(7) Uani 1 1 d . . . . .
H2D H 0.625242 0.387733 0.085163 0.071 Uiso 1 1 calc R U . . .
C3A C 0.2942(4) 0.0222(4) 0.5802(2) 0.0935(14) Uani 1 1 d . . . . .
H3A H 0.282498 0.039385 0.633365 0.112 Uiso 1 1 calc R U . . .
C3C C 0.3793(4) 0.3346(3) 0.5996(2) 0.0852(11) Uani 1 1 d . . . . .
H3C H 0.344358 0.318186 0.656818 0.102 Uiso 1 1 calc R U . . .
C3D C 0.6828(3) 0.2630(3) 0.0309(2) 0.0683(9) Uani 1 1 d . . . . .
H3D H 0.759684 0.280511 0.018235 0.082 Uiso 1 1 calc R U . . .
C4A C 0.2387(4) -0.0632(4) 0.5693(3) 0.0926(13) Uani 1 1 d . . . . .
H4A H 0.190012 -0.104215 0.615601 0.111 Uiso 1 1 calc R U . . .
C4C C 0.4935(4) 0.3317(3) 0.5734(3) 0.0894(12) Uani 1 1 d . . . . .
H4C H 0.536657 0.313183 0.613445 0.107 Uiso 1 1 calc R U . . .
C4D C 0.6479(3) 0.1740(3) 0.0098(2) 0.0680(9) Uani 1 1 d . . . . .
H4D H 0.701938 0.131082 -0.017077 0.082 Uiso 1 1 calc R U . . .
C5A C 0.2537(3) -0.0893(3) 0.4910(2) 0.0773(10) Uani 1 1 d . . . . .
H5A H 0.216810 -0.148571 0.485232 0.093 Uiso 1 1 calc R U . . .
C5C C 0.5483(3) 0.3555(3) 0.4888(2) 0.0739(9) Uani 1 1 d . . . . .
H5C H 0.627232 0.354102 0.472713 0.089 Uiso 1 1 calc R U . . .
C5D C 0.5347(3) 0.1469(2) 0.02739(19) 0.0623(8) Uani 1 1 d . . . . .
H5D H 0.512887 0.086499 0.011839 0.075 Uiso 1 1 calc R U . . .
C6A C 0.3243(2) -0.0271(2) 0.42004(19) 0.0561(7) Uani 1 1 d . . . . .
C6B C 0.0185(15) 0.3065(16) 0.3965(7) 0.057(5) Uani 0.433(15) 1 d DG . P A 1
C5B C -0.0326(14) 0.3649(11) 0.4571(10) 0.074(4) Uani 0.433(15) 1 d G . P A 1
H5B H -0.063451 0.430715 0.440840 0.088 Uiso 0.433(15) 1 calc R U P A 1
C4B C -0.0377(14) 0.3249(12) 0.5420(9) 0.109(5) Uani 0.433(15) 1 d G . P A 1
H4B H -0.071931 0.363967 0.582509 0.131 Uiso 0.433(15) 1 calc R U P A 1
C3B C 0.0084(14) 0.2265(13) 0.5662(7) 0.098(4) Uani 0.433(15) 1 d G . P A 1
H3B H 0.004961 0.199715 0.623003 0.118 Uiso 0.433(15) 1 calc R U P A 1
C2B C 0.0595(14) 0.1681(12) 0.5056(10) 0.078(4) Uani 0.433(15) 1 d G . P A 1
H2B H 0.090334 0.102211 0.521829 0.093 Uiso 0.433(15) 1 calc R U P A 1
C1B C 0.0646(16) 0.2080(16) 0.4207(9) 0.057(4) Uani 0.433(15) 1 d DG . P A 1
C6C C 0.4851(2) 0.3816(2) 0.42765(18) 0.0536(6) Uani 1 1 d . . . . .
C6D C 0.4525(2) 0.2093(2) 0.06840(16) 0.0480(6) Uani 1 1 d . . . . .
C7A C 0.2602(3) -0.1243(3) 0.3250(3) 0.0800(10) Uani 1 1 d . . . . .
H7AA H 0.266209 -0.118016 0.265543 0.120 Uiso 1 1 calc R U . . .
H7AB H 0.183634 -0.109872 0.352302 0.120 Uiso 1 1 calc R U . . .
H7AC H 0.279747 -0.194902 0.348364 0.120 Uiso 1 1 calc R U . . .
C7B C 0.000(3) 0.4566(15) 0.2846(12) 0.096(6) Uani 0.433(15) 1 d D . P A 1
H7BA H -0.081203 0.463670 0.301020 0.144 Uiso 0.433(15) 1 calc R U P A 1
H7BB H 0.025182 0.479111 0.224513 0.144 Uiso 0.433(15) 1 calc R U P A 1
H7BC H 0.035570 0.499867 0.312333 0.144 Uiso 0.433(15) 1 calc R U P A 1
C7C C 0.6539(3) 0.3729(4) 0.3136(3) 0.0908(12) Uani 1 1 d . . . . .
H7CA H 0.670665 0.369188 0.254746 0.136 Uiso 1 1 calc R U . . .
H7CB H 0.665694 0.304769 0.346080 0.136 Uiso 1 1 calc R U . . .
H7CC H 0.703184 0.424460 0.322191 0.136 Uiso 1 1 calc R U . . .
C7D C 0.3001(3) 0.0831(2) 0.0786(2) 0.0737(9) Uani 1 1 d . . . . .
H7DA H 0.321143 0.076382 0.020394 0.111 Uiso 1 1 calc R U . . .
H7DB H 0.219270 0.074532 0.099093 0.111 Uiso 1 1 calc R U . . .
H7DC H 0.337448 0.029443 0.111299 0.111 Uiso 1 1 calc R U . . .
C8A C 0.4479(2) -0.0375(2) 0.28439(17) 0.0503(6) Uani 1 1 d . . . . .
C8C C 0.4936(3) 0.4866(2) 0.28728(17) 0.0539(7) Uani 1 1 d . . . . .
C8D C 0.2672(2) 0.2755(2) 0.06168(17) 0.0501(6) Uani 1 1 d . . . . .
C9A C 0.4917(3) -0.1108(2) 0.2337(2) 0.0655(8) Uani 1 1 d . . . . .
H9A H 0.448032 -0.169430 0.235040 0.079 Uiso 1 1 calc R U . . .
C9C C 0.5634(4) 0.5513(3) 0.2179(2) 0.0775(10) Uani 1 1 d . . . . .
H9C H 0.641752 0.542607 0.206501 0.093 Uiso 1 1 calc R U . . .
C9D C 0.1877(3) 0.2720(3) 0.0146(2) 0.0658(8) Uani 1 1 d . . . . .
H9D H 0.174704 0.209096 -0.001447 0.079 Uiso 1 1 calc R U . . .
C10A C 0.5995(3) -0.0968(3) 0.1814(2) 0.0743(9) Uani 1 1 d . . . . .
H10A H 0.627070 -0.145917 0.147540 0.089 Uiso 1 1 calc R U . . .
C10C C 0.5154(6) 0.6289(3) 0.1658(2) 0.0989(16) Uani 1 1 d . . . . .
H10C H 0.562414 0.669811 0.118511 0.119 Uiso 1 1 calc R U . . .
C10D C 0.1275(3) 0.3617(4) -0.0087(2) 0.0817(10) Uani 1 1 d . . . . .
H10D H 0.074025 0.358029 -0.040134 0.098 Uiso 1 1 calc R U . . .
C11A C 0.6660(3) -0.0126(3) 0.1786(2) 0.0707(9) Uani 1 1 d . . . . .
H11A H 0.738357 -0.004176 0.143009 0.085 Uiso 1 1 calc R U . . .
C11C C 0.4022(6) 0.6462(3) 0.1824(3) 0.1007(16) Uani 1 1 d . . . . .
H11C H 0.372052 0.698902 0.147063 0.121 Uiso 1 1 calc R U . . .
C11D C 0.1450(3) 0.4565(3) 0.0135(3) 0.0773(10) Uani 1 1 d . . . . .
H11D H 0.103973 0.516211 -0.002814 0.093 Uiso 1 1 calc R U . . .
C12A C 0.6251(2) 0.0601(2) 0.22903(19) 0.0596(7) Uani 1 1 d . . . . .
H12A H 0.670482 0.117338 0.228108 0.072 Uiso 1 1 calc R U . . .
C12C C 0.3314(4) 0.5853(3) 0.2520(2) 0.0761(10) Uani 1 1 d . . . . .
H12C H 0.253890 0.598665 0.265147 0.091 Uiso 1 1 calc R U . . .
C12D C 0.2240(3) 0.4616(2) 0.0603(2) 0.0619(7) Uani 1 1 d . . . . .
H12D H 0.236926 0.524900 0.075711 0.074 Uiso 1 1 calc R U . . .
C13A C 0.5169(2) 0.0481(2) 0.28096(17) 0.0479(6) Uani 1 1 d . . . . .
C13B C 0.0403(13) 0.1751(11) 0.2711(10) 0.045(3) Uani 0.433(15) 1 d DG . P A 1
C12B C 0.0126(13) 0.1037(11) 0.2259(10) 0.084(4) Uani 0.433(15) 1 d G . P A 1
H12B H 0.038739 0.034470 0.234316 0.101 Uiso 0.433(15) 1 calc R U P A 1
C11B C -0.0541(12) 0.1358(15) 0.1681(8) 0.088(6) Uani 0.433(15) 1 d G . P A 1
H11B H -0.072654 0.087984 0.137879 0.106 Uiso 0.433(15) 1 calc R U P A 1
C10B C -0.0932(12) 0.2392(16) 0.1555(8) 0.104(6) Uani 0.433(15) 1 d G . P A 1
H10B H -0.137809 0.260698 0.116859 0.125 Uiso 0.433(15) 1 calc R U P A 1
C9B C -0.0655(16) 0.3107(13) 0.2007(12) 0.090(4) Uani 0.433(15) 1 d G . P A 1
H9B H -0.091573 0.379900 0.192277 0.108 Uiso 0.433(15) 1 calc R U P A 1
C8B C 0.0013(16) 0.2786(11) 0.2585(11) 0.050(3) Uani 0.433(15) 1 d DG . P A 1
C13C C 0.3768(3) 0.5041(2) 0.30226(17) 0.0539(7) Uani 1 1 d . . . . .
C13D C 0.2839(2) 0.3717(2) 0.08405(16) 0.0476(6) Uani 1 1 d . . . . .
O4 O -0.1018(8) 0.9841(8) 0.0219(5) 0.102(3) Uani 0.3333 1 d . . P . .
H4E H -0.065275 0.928272 0.022121 0.153 Uiso 0.3333 1 d R U P . .
H4F H -0.083514 1.013988 -0.032105 0.153 Uiso 0.3333 1 d R U P . .
S1 S 0.1246(6) 0.1469(8) 0.3543(5) 0.0560(8) Uani 0.567(15) 1 d D . P A 2
N1 N 0.0167(17) 0.3471(7) 0.2897(9) 0.059(3) Uani 0.567(15) 1 d D . P A 2
C1 C 0.0439(13) 0.2307(13) 0.4176(7) 0.055(3) Uani 0.567(15) 1 d D . P A 2
C2 C 0.0331(11) 0.2064(12) 0.5052(8) 0.080(3) Uani 0.567(15) 1 d . . P A 2
H2 H 0.059853 0.142749 0.530739 0.096 Uiso 0.567(15) 1 calc R U P A 2
C3 C -0.0185(12) 0.2796(13) 0.5528(7) 0.098(4) Uani 0.567(15) 1 d . . P A 2
H3 H -0.022384 0.267365 0.610509 0.118 Uiso 0.567(15) 1 calc R U P A 2
C4 C -0.0631(14) 0.3685(13) 0.5157(10) 0.109(5) Uani 0.567(15) 1 d . . P A 2
H4 H -0.100439 0.414932 0.549261 0.131 Uiso 0.567(15) 1 calc R U P A 2
C5 C -0.0558(12) 0.3931(11) 0.4306(10) 0.080(3) Uani 0.567(15) 1 d . . P A 2
H5 H -0.088486 0.454709 0.407259 0.096 Uiso 0.567(15) 1 calc R U P A 2
C6 C 0.0021(14) 0.3240(13) 0.3786(9) 0.057(3) Uani 0.567(15) 1 d D . P A 2
C7 C -0.0007(18) 0.4565(9) 0.2501(9) 0.086(4) Uani 0.567(15) 1 d D . P A 2
H7A H -0.080437 0.471919 0.262661 0.128 Uiso 0.567(15) 1 calc R U P A 2
H7B H 0.027547 0.465459 0.190016 0.128 Uiso 0.567(15) 1 calc R U P A 2
H7C H 0.039237 0.503911 0.271536 0.128 Uiso 0.567(15) 1 calc R U P A 2
C13 C 0.0421(11) 0.1608(8) 0.2791(7) 0.060(3) Uani 0.567(15) 1 d DG . P A 2
C8 C -0.0010(13) 0.2601(7) 0.2532(9) 0.059(3) Uani 0.567(15) 1 d DG . P A 2
C9 C -0.0606(12) 0.2754(6) 0.1899(9) 0.067(2) Uani 0.567(15) 1 d G . P A 2
H9 H -0.089388 0.341846 0.172573 0.080 Uiso 0.567(15) 1 calc R U P A 2
C10 C -0.0771(9) 0.1914(7) 0.1525(6) 0.075(3) Uani 0.567(15) 1 d G . P A 2
H10 H -0.116909 0.201606 0.110157 0.090 Uiso 0.567(15) 1 calc R U P A 2
C11 C -0.0340(9) 0.0921(6) 0.1784(6) 0.073(3) Uani 0.567(15) 1 d G . P A 2
H11 H -0.045024 0.035858 0.153402 0.088 Uiso 0.567(15) 1 calc R U P A 2
C12 C 0.0256(9) 0.0768(6) 0.2417(7) 0.056(2) Uani 0.567(15) 1 d G . P A 2
H12 H 0.054383 0.010348 0.259065 0.068 Uiso 0.567(15) 1 calc R U P A 2
S3 S 0.0579(3) 0.7719(3) 0.1568(3) 0.0667(5) Uani 0.511(7) 1 d G . P B 1
O3 O 0.0486(7) 0.8613(4) 0.0909(4) 0.177(5) Uani 0.511(7) 1 d G . P B 1
O1 O 0.0753(4) 0.6705(3) 0.1311(3) 0.0891(15) Uani 0.511(7) 1 d G . P B 1
O5 O 0.1235(3) 0.7910(8) 0.2149(5) 0.163(5) Uani 0.511(7) 1 d G . P B 1
C15 C -0.0886(3) 0.7582(3) 0.2238(2) 0.0884(16) Uani 0.511(7) 1 d G . P B 1
F7 F -0.0983(5) 0.6779(4) 0.2901(3) 0.105(2) Uani 0.511(7) 1 d G . P B 1
F8 F -0.1217(5) 0.8458(3) 0.2546(4) 0.1305(11) Uani 0.511(7) 1 d G . P B 1
F9 F -0.1641(3) 0.7398(9) 0.1809(4) 0.159(5) Uani 0.511(7) 1 d G . P B 1
S2 S 0.0696(3) 0.7618(3) 0.1707(2) 0.0667(5) Uani 0.489(7) 1 d G . P B 2
O2 O 0.1105(4) 0.8701(3) 0.1425(5) 0.101(2) Uani 0.489(7) 1 d G . P B 2
O6 O 0.0821(4) 0.7000(4) 0.1054(3) 0.0891(15) Uani 0.489(7) 1 d G . P B 2
O7 O 0.0946(5) 0.7070(5) 0.2490(3) 0.101(2) Uani 0.489(7) 1 d G . P B 2
C14 C -0.0863(3) 0.7785(3) 0.2012(4) 0.0884(16) Uani 0.489(7) 1 d G . P B 2
F1 F -0.1412(3) 0.6852(4) 0.2298(7) 0.147(4) Uani 0.489(7) 1 d G . P B 2
F2 F -0.1163(4) 0.8349(4) 0.2625(3) 0.1305(11) Uani 0.489(7) 1 d G . P B 2
F3 F -0.1272(5) 0.8288(6) 0.1361(5) 0.165(5) Uani 0.489(7) 1 d G . P B 2

loop_
_atom_site_aniso_label
_atom_site_aniso_U_11
_atom_site_aniso_U_22
_atom_site_aniso_U_33
_atom_site_aniso_U_23
_atom_site_aniso_U_13
_atom_site_aniso_U_12
Ag1 0.05129(13) 0.05649(14) 0.04997(13) -0.00556(9) -0.00593(9) -0.00208(9)
S1A 0.0503(4) 0.0478(4) 0.0673(4) -0.0135(3) -0.0185(3) 0.0011(3)
S1B 0.0466(5) 0.0543(16) 0.066(2) -0.0117(12) -0.0111(10) -0.0034(7)
S1C 0.0483(4) 0.0619(4) 0.0572(4) -0.0252(3) -0.0112(3) 0.0005(3)
S1D 0.0599(4) 0.0486(3) 0.0405(3) -0.0152(3) -0.0096(3) -0.0035(3)
N1A 0.0500(13) 0.0574(14) 0.0673(15) -0.0142(12) -0.0102(11) -0.0079(11)
N1B 0.058(6) 0.050(5) 0.068(9) -0.010(4) -0.021(6) -0.002(4)
N1C 0.0471(12) 0.0642(15) 0.0579(14) -0.0158(11) -0.0035(10) -0.0046(11)
N1D 0.0593(14) 0.0424(12) 0.0587(14) -0.0159(10) -0.0095(11) -0.0017(10)
C1A 0.0508(15) 0.0615(17) 0.0545(16) -0.0105(13) -0.0149(12) 0.0126(13)
C1C 0.0590(16) 0.0511(15) 0.0455(14) -0.0146(11) -0.0098(12) -0.0074(12)
C1D 0.0543(15) 0.0509(14) 0.0367(12) -0.0071(10) -0.0094(11) 0.0016(11)
C2A 0.073(2) 0.092(2) 0.064(2) -0.0233(18) -0.0275(17) 0.0247(18)
C2C 0.082(2) 0.076(2) 0.0510(17) -0.0209(15) -0.0032(16) -0.0143(17)
C2D 0.0554(16) 0.0688(18) 0.0499(16) -0.0039(13) -0.0116(13) -0.0069(14)
C3A 0.098(3) 0.129(4) 0.050(2) -0.016(2) -0.018(2) 0.043(3)
C3C 0.119(3) 0.090(3) 0.0469(18) -0.0121(17) -0.018(2) -0.021(2)
C3D 0.0500(16) 0.088(2) 0.0564(18) 0.0057(16) -0.0085(14) 0.0038(16)
C4A 0.079(3) 0.115(3) 0.062(2) 0.012(2) 0.0004(19) 0.019(2)
C4C 0.123(4) 0.089(3) 0.067(2) -0.0080(19) -0.048(2) -0.012(2)
C4D 0.0650(19) 0.065(2) 0.0622(19) -0.0020(15) -0.0032(15) 0.0187(16)
C5A 0.0609(19) 0.080(2) 0.074(2) 0.0073(18) -0.0015(16) 0.0029(16)
C5C 0.074(2) 0.078(2) 0.078(2) -0.0125(18) -0.0341(18) -0.0063(17)
C5D 0.074(2) 0.0497(16) 0.0587(17) -0.0102(13) -0.0080(15) 0.0112(14)
C6A 0.0457(14) 0.0591(17) 0.0574(16) -0.0037(13) -0.0073(12) 0.0060(12)
C6B 0.038(7) 0.078(12) 0.056(7) -0.021(7) -0.003(5) -0.007(7)
C5B 0.058(7) 0.081(9) 0.084(11) -0.034(7) -0.005(6) -0.006(5)
C4B 0.088(8) 0.140(12) 0.102(10) -0.073(9) 0.020(6) -0.041(7)
C3B 0.089(7) 0.146(13) 0.062(4) -0.041(6) 0.001(4) -0.048(8)
C2B 0.051(7) 0.111(11) 0.067(6) -0.005(7) -0.013(5) -0.006(6)
C1B 0.031(7) 0.070(8) 0.068(7) -0.002(5) -0.015(4) -0.006(5)
C6C 0.0581(16) 0.0510(15) 0.0550(16) -0.0125(12) -0.0167(13) -0.0072(12)
C6D 0.0551(15) 0.0446(13) 0.0405(13) -0.0048(10) -0.0067(11) 0.0011(11)
C7A 0.067(2) 0.069(2) 0.105(3) -0.0190(19) -0.018(2) -0.0198(17)
C7B 0.083(8) 0.089(9) 0.092(13) 0.011(8) 0.002(10) 0.001(6)
C7C 0.0500(18) 0.117(3) 0.103(3) -0.033(2) -0.0023(18) -0.0021(19)
C7D 0.082(2) 0.0498(17) 0.087(2) -0.0236(16) -0.0051(18) -0.0115(15)
C8A 0.0523(15) 0.0472(14) 0.0506(15) -0.0064(11) -0.0131(12) 0.0008(11)
C8C 0.0697(18) 0.0484(15) 0.0456(14) -0.0169(11) -0.0089(13) -0.0158(13)
C8D 0.0509(14) 0.0560(15) 0.0434(13) -0.0159(11) -0.0059(11) -0.0026(12)
C9A 0.078(2) 0.0512(16) 0.0669(19) -0.0129(14) -0.0157(16) 0.0033(15)
C9C 0.101(3) 0.073(2) 0.0553(18) -0.0197(16) -0.0012(18) -0.0374(19)
C9D 0.0575(17) 0.078(2) 0.0688(19) -0.0282(16) -0.0164(15) -0.0032(15)
C10A 0.086(2) 0.071(2) 0.0598(19) -0.0146(16) -0.0074(17) 0.0210(19)
C10C 0.175(5) 0.065(2) 0.053(2) -0.0051(17) -0.018(3) -0.046(3)
C10D 0.059(2) 0.115(3) 0.079(2) -0.022(2) -0.0284(18) 0.006(2)
C11A 0.0600(18) 0.082(2) 0.0569(18) -0.0014(16) 0.0008(14) 0.0150(17)
C11C 0.191(6) 0.051(2) 0.073(3) -0.0093(18) -0.058(3) -0.008(3)
C11D 0.063(2) 0.077(2) 0.090(3) -0.0026(19) -0.0268(18) 0.0137(17)
C12A 0.0515(16) 0.0612(17) 0.0590(17) 0.0035(13) -0.0115(13) 0.0005(13)
C12C 0.120(3) 0.0523(18) 0.074(2) -0.0244(16) -0.049(2) 0.0107(18)
C12D 0.0590(17) 0.0560(17) 0.0661(19) -0.0089(14) -0.0091(14) 0.0069(13)
C13A 0.0476(14) 0.0465(14) 0.0489(14) -0.0051(11) -0.0138(11) 0.0050(11)
C13B 0.031(6) 0.061(7) 0.045(5) -0.014(5) -0.011(4) -0.018(5)
C12B 0.064(8) 0.081(9) 0.101(11) -0.022(8) -0.004(7) 0.000(6)
C11B 0.068(8) 0.138(18) 0.070(7) -0.034(10) -0.024(6) -0.027(10)
C10B 0.078(9) 0.141(18) 0.098(10) -0.015(11) -0.035(7) -0.013(10)
C9B 0.057(7) 0.118(12) 0.093(9) -0.011(10) -0.020(6) -0.006(9)
C8B 0.036(6) 0.050(5) 0.060(7) 0.001(5) -0.010(5) -0.004(4)
C13C 0.0759(19) 0.0459(14) 0.0476(14) -0.0206(12) -0.0195(13) -0.0030(13)
C13D 0.0535(15) 0.0479(14) 0.0392(13) -0.0093(10) -0.0063(11) 0.0014(11)
O4 0.095(6) 0.125(7) 0.078(5) -0.010(5) -0.014(5) 0.002(5)
S1 0.0466(5) 0.0543(16) 0.066(2) -0.0117(12) -0.0111(10) -0.0034(7)
N1 0.051(6) 0.047(4) 0.071(5) -0.009(3) -0.002(5) 0.000(3)
C1 0.032(5) 0.074(7) 0.058(5) -0.024(5) 0.000(3) -0.008(5)
C2 0.059(7) 0.111(8) 0.072(6) -0.020(6) -0.014(4) -0.024(5)
C3 0.089(7) 0.146(13) 0.062(4) -0.041(6) 0.001(4) -0.048(8)
C4 0.088(8) 0.140(12) 0.102(10) -0.073(9) 0.020(6) -0.041(7)
C5 0.059(6) 0.079(6) 0.102(8) -0.044(6) 0.005(5) -0.011(4)
C6 0.043(5) 0.051(4) 0.077(6) -0.021(5) -0.003(5) -0.010(3)
C7 0.085(6) 0.048(4) 0.101(10) 0.002(5) 0.008(8) 0.011(4)
C13 0.049(6) 0.051(4) 0.072(7) -0.014(4) 0.003(5) 0.008(4)
C8 0.043(5) 0.059(6) 0.070(6) -0.018(5) 0.003(4) -0.008(4)
C9 0.050(4) 0.065(5) 0.081(6) -0.002(4) -0.016(4) 0.007(4)
C10 0.060(5) 0.082(8) 0.088(6) -0.004(5) -0.039(4) 0.002(5)
C11 0.062(5) 0.079(6) 0.090(6) -0.025(5) -0.032(4) -0.003(4)
C12 0.052(4) 0.048(3) 0.077(5) -0.023(3) -0.021(3) -0.002(3)
S3 0.0633(7) 0.0670(7) 0.0699(10) -0.0198(6) -0.0119(7) 0.0110(5)
O3 0.222(12) 0.130(7) 0.120(7) 0.024(5) 0.028(7) 0.048(7)
O1 0.0834(19) 0.084(3) 0.092(4) -0.037(3) 0.012(2) 0.003(2)
O5 0.099(5) 0.282(15) 0.146(8) -0.116(10) -0.038(5) -0.025(8)
C15 0.071(3) 0.113(4) 0.087(4) -0.046(3) -0.012(3) 0.024(3)
F7 0.100(4) 0.099(3) 0.096(4) -0.011(3) 0.008(3) 0.011(3)
F8 0.128(2) 0.132(2) 0.134(3) -0.069(2) -0.0068(19) 0.0541(19)
F9 0.077(4) 0.299(15) 0.122(6) -0.080(8) -0.038(4) 0.031(6)
S2 0.0633(7) 0.0670(7) 0.0699(10) -0.0198(6) -0.0119(7) 0.0110(5)
O2 0.101(5) 0.071(4) 0.121(6) -0.025(4) 0.004(4) -0.015(3)
O6 0.0834(19) 0.084(3) 0.092(4) -0.037(3) 0.012(2) 0.003(2)
O7 0.109(5) 0.106(5) 0.097(5) -0.023(4) -0.044(4) 0.037(4)
C14 0.071(3) 0.113(4) 0.087(4) -0.046(3) -0.012(3) 0.024(3)
F1 0.065(4) 0.135(6) 0.234(13) -0.063(8) 0.004(5) -0.015(4)
F2 0.128(2) 0.132(2) 0.134(3) -0.069(2) -0.0068(19) 0.0541(19)
F3 0.135(7) 0.240(11) 0.181(9) -0.128(8) -0.101(6) 0.120(7)

loop_
_atom_type_symbol
_atom_type_description
_atom_type_scat_dispersion_real
_atom_type_scat_dispersion_imag
_atom_type_scat_source
C C 0.0033 0.0016 'International Tables Vol C Tables 4.2.6.8 and 6.1.1.4'
H H 0.0000 0.0000 'International Tables Vol C Tables 4.2.6.8 and 6.1.1.4'
N N 0.0061 0.0033 'International Tables Vol C Tables 4.2.6.8 and 6.1.1.4'
O O 0.0106 0.0060 'International Tables Vol C Tables 4.2.6.8 and 6.1.1.4'
F F 0.0171 0.0103 'International Tables Vol C Tables 4.2.6.8 and 6.1.1.4'
S S 0.1246 0.1234 'International Tables Vol C Tables 4.2.6.8 and 6.1.1.4'
Ag Ag -0.8971 1.1015 'International Tables Vol C Tables 4.2.6.8 and 6.1.1.4'

loop_
_geom_angle_atom_site_label_1
_geom_angle_atom_site_label_2
_geom_angle_atom_site_label_3
_geom_angle
_geom_angle_site_symmetry_1
_geom_angle_site_symmetry_3
_geom_angle_publ_flag
S1D Ag1 S1 136.26(18) . . ?
S1D Ag1 S1B 133.1(3) . . ?
S1D Ag1 S1A 113.16(2) . . ?
S1 Ag1 S1A 104.7(2) . . ?
S1B Ag1 S1A 104.6(3) . . ?
S1D Ag1 S1C 94.54(2) . . ?
S1 Ag1 S1C 100.7(2) . . ?
S1B Ag1 S1C 106.4(2) . . ?
S1A Ag1 S1C 98.90(2) . . ?
C13A S1A C1A 98.85(13) . . ?
C13A S1A Ag1 109.54(9) . . ?
C1A S1A Ag1 100.85(9) . . ?
C13B S1B C1B 99.6(9) . . ?
C13B S1B Ag1 106.3(7) . . ?
C1B S1B Ag1 96.0(8) . . ?
C13C S1C C1C 98.51(13) . . ?
C13C S1C Ag1 95.53(9) . . ?
C1C S1C Ag1 110.45(9) . . ?
C13D S1D C1D 96.87(12) . . ?
C13D S1D Ag1 105.01(9) . . ?
C1D S1D Ag1 102.26(9) . . ?
C6A N1A C8A 118.2(2) . . ?
C6A N1A C7A 118.3(3) . . ?
C8A N1A C7A 117.1(3) . . ?
C8B N1B C6B 119.1(14) . . ?
C8B N1B C7B 113.7(16) . . ?
C6B N1B C7B 116.3(15) . . ?
C8C N1C C6C 119.5(2) . . ?
C8C N1C C7C 118.2(3) . . ?
C6C N1C C7C 117.5(3) . . ?
C6D N1D C8D 115.4(2) . . ?
C6D N1D C7D 116.9(2) . . ?
C8D N1D C7D 117.5(3) . . ?
C2A C1A C6A 121.4(3) . . ?
C2A C1A S1A 119.4(3) . . ?
C6A C1A S1A 119.1(2) . . ?
C2C C1C C6C 121.0(3) . . ?
C2C C1C S1C 119.6(2) . . ?
C6C C1C S1C 119.3(2) . . ?
C2D C1D C6D 121.3(3) . . ?
C2D C1D S1D 120.6(2) . . ?
C6D C1D S1D 118.1(2) . . ?
C3A C2A C1A 119.5(4) . . ?
C3A C2A H2A 120.2 . . ?
C1A C2A H2A 120.2 . . ?
C3C C2C C1C 119.9(4) . . ?
C3C C2C H2C 120.0 . . ?
C1C C2C H2C 120.0 . . ?
C1D C2D C3D 119.7(3) . . ?
C1D C2D H2D 120.1 . . ?
C3D C2D H2D 120.1 . . ?
C4A C3A C2A 119.7(4) . . ?
C4A C3A H3A 120.1 . . ?
C2A C3A H3A 120.1 . . ?
C4C C3C C2C 119.3(3) . . ?
C4C C3C H3C 120.4 . . ?
C2C C3C H3C 120.4 . . ?
C4D C3D C2D 119.4(3) . . ?
C4D C3D H3D 120.3 . . ?
C2D C3D H3D 120.3 . . ?
C3A C4A C5A 121.1(4) . . ?
C3A C4A H4A 119.5 . . ?
C5A C4A H4A 119.5 . . ?
C3C C4C C5C 121.9(4) . . ?
C3C C4C H4C 119.0 . . ?
C5C C4C H4C 119.0 . . ?
C3D C4D C5D 121.3(3) . . ?
C3D C4D H4D 119.3 . . ?
C5D C4D H4D 119.3 . . ?
C4A C5A C6A 120.5(4) . . ?
C4A C5A H5A 119.8 . . ?
C6A C5A H5A 119.8 . . ?
C4C C5C C6C 120.0(4) . . ?
C4C C5C H5C 120.0 . . ?
C6C C5C H5C 120.0 . . ?
C4D C5D C6D 120.3(3) . . ?
C4D C5D H5D 119.8 . . ?
C6D C5D H5D 119.8 . . ?
C1A C6A C5A 117.8(3) . . ?
C1A C6A N1A 119.9(3) . . ?
C5A C6A N1A 122.3(3) . . ?
C5B C6B C1B 120.0 . . ?
C5B C6B N1B 122.1(14) . . ?
C1B C6B N1B 117.8(14) . . ?
C6B C5B C4B 120.0 . . ?
C6B C5B H5B 120.0 . . ?
C4B C5B H5B 120.0 . . ?
C3B C4B C5B 120.0 . . ?
C3B C4B H4B 120.0 . . ?
C5B C4B H4B 120.0 . . ?
C4B C3B C2B 120.0 . . ?
C4B C3B H3B 120.0 . . ?
C2B C3B H3B 120.0 . . ?
C1B C2B C3B 120.0 . . ?
C1B C2B H2B 120.0 . . ?
C3B C2B H2B 120.0 . . ?
C2B C1B C6B 120.0 . . ?
C2B C1B S1B 121.6(11) . . ?
C6B C1B S1B 118.4(11) . . ?
C1C C6C C5C 117.9(3) . . ?
C1C C6C N1C 119.6(3) . . ?
C5C C6C N1C 122.6(3) . . ?
C5D C6D C1D 117.9(3) . . ?
C5D C6D N1D 123.5(3) . . ?
C1D C6D N1D 118.6(2) . . ?
N1A C7A H7AA 109.5 . . ?
N1A C7A H7AB 109.5 . . ?
H7AA C7A H7AB 109.5 . . ?
N1A C7A H7AC 109.5 . . ?
H7AA C7A H7AC 109.5 . . ?
H7AB C7A H7AC 109.5 . . ?
N1B C7B H7BA 109.5 . . ?
N1B C7B H7BB 109.5 . . ?
H7BA C7B H7BB 109.5 . . ?
N1B C7B H7BC 109.5 . . ?
H7BA C7B H7BC 109.5 . . ?
H7BB C7B H7BC 109.5 . . ?
N1C C7C H7CA 109.5 . . ?
N1C C7C H7CB 109.5 . . ?
H7CA C7C H7CB 109.5 . . ?
N1C C7C H7CC 109.5 . . ?
H7CA C7C H7CC 109.5 . . ?
H7CB C7C H7CC 109.5 . . ?
N1D C7D H7DA 109.5 . . ?
N1D C7D H7DB 109.5 . . ?
H7DA C7D H7DB 109.5 . . ?
N1D C7D H7DC 109.5 . . ?
H7DA C7D H7DC 109.5 . . ?
H7DB C7D H7DC 109.5 . . ?
C13A C8A C9A 117.7(3) . . ?
C13A C8A N1A 119.8(2) . . ?
C9A C8A N1A 122.5(3) . . ?
C13C C8C C9C 117.7(3) . . ?
C13C C8C N1C 119.5(2) . . ?
C9C C8C N1C 122.8(3) . . ?
C9D C8D C13D 117.7(3) . . ?
C9D C8D N1D 123.9(3) . . ?
C13D C8D N1D 118.3(2) . . ?
C10A C9A C8A 120.4(3) . . ?
C10A C9A H9A 119.8 . . ?
C8A C9A H9A 119.8 . . ?
C10C C9C C8C 119.9(4) . . ?
C10C C9C H9C 120.1 . . ?
C8C C9C H9C 120.1 . . ?
C10D C9D C8D 120.3(3) . . ?
C10D C9D H9D 119.8 . . ?
C8D C9D H9D 119.8 . . ?
C11A C10A C9A 121.3(3) . . ?
C11A C10A H10A 119.3 . . ?
C9A C10A H10A 119.3 . . ?
C11C C10C C9C 121.6(4) . . ?
C11C C10C H10C 119.2 . . ?
C9C C10C H10C 119.2 . . ?
C11D C10D C9D 121.4(3) . . ?
C11D C10D H10D 119.3 . . ?
C9D C10D H10D 119.3 . . ?
C10A C11A C12A 119.3(3) . . ?
C10A C11A H11A 120.4 . . ?
C12A C11A H11A 120.4 . . ?
C10C C11C C12C 119.8(4) . . ?
C10C C11C H11C 120.1 . . ?
C12C C11C H11C 120.1 . . ?
C12D C11D C10D 119.1(3) . . ?
C12D C11D H11D 120.4 . . ?
C10D C11D H11D 120.4 . . ?
C11A C12A C13A 120.2(3) . . ?
C11A C12A H12A 119.9 . . ?
C13A C12A H12A 119.9 . . ?
C11C C12C C13C 119.5(4) . . ?
C11C C12C H12C 120.2 . . ?
C13C C12C H12C 120.2 . . ?
C11D C12D C13D 119.5(3) . . ?
C11D C12D H12D 120.2 . . ?
C13D C12D H12D 120.2 . . ?
C12A C13A C8A 121.1(3) . . ?
C12A C13A S1A 119.7(2) . . ?
C8A C13A S1A 119.2(2) . . ?
C12B C13B C8B 120.0 . . ?
C12B C13B S1B 120.5(8) . . ?
C8B C13B S1B 119.5(8) . . ?
C13B C12B C11B 120.0 . . ?
C13B C12B H12B 120.0 . . ?
C11B C12B H12B 120.0 . . ?
C10B C11B C12B 120.0 . . ?
C10B C11B H11B 120.0 . . ?
C12B C11B H11B 120.0 . . ?
C11B C10B C9B 120.0 . . ?
C11B C10B H10B 120.0 . . ?
C9B C10B H10B 120.0 . . ?
C8B C9B C10B 120.0 . . ?
C8B C9B H9B 120.0 . . ?
C10B C9B H9B 120.0 . . ?
C9B C8B C13B 120.0 . . ?
C9B C8B N1B 123.3(11) . . ?
C13B C8B N1B 116.7(11) . . ?
C12C C13C C8C 121.5(3) . . ?
C12C C13C S1C 119.1(3) . . ?
C8C C13C S1C 119.1(2) . . ?
C12D C13D C8D 121.9(3) . . ?
C12D C13D S1D 119.9(2) . . ?
C8D C13D S1D 118.2(2) . . ?
H4E O4 H4F 101.6 . . ?
C13 S1 C1 97.0(6) . . ?
C13 S1 Ag1 106.9(6) . . ?
C1 S1 Ag1 103.2(7) . . ?
C6 N1 C8 115.1(11) . . ?
C6 N1 C7 117.6(12) . . ?
C8 N1 C7 121.8(12) . . ?
C6 C1 C2 121.7(9) . . ?
C6 C1 S1 118.9(9) . . ?
C2 C1 S1 119.1(11) . . ?
C3 C2 C1 118.4(11) . . ?
C3 C2 H2 120.8 . . ?
C1 C2 H2 120.8 . . ?
C4 C3 C2 120.1(10) . . ?
C4 C3 H3 119.9 . . ?
C2 C3 H3 119.9 . . ?
C3 C4 C5 122.7(11) . . ?
C3 C4 H4 118.7 . . ?
C5 C4 H4 118.7 . . ?
C4 C5 C6 119.3(13) . . ?
C4 C5 H5 120.3 . . ?
C6 C5 H5 120.3 . . ?
C1 C6 C5 117.7(12) . . ?
C1 C6 N1 120.3(11) . . ?
C5 C6 N1 122.0(16) . . ?
N1 C7 H7A 109.5 . . ?
N1 C7 H7B 109.5 . . ?
H7A C7 H7B 109.5 . . ?
N1 C7 H7C 109.5 . . ?
H7A C7 H7C 109.5 . . ?
H7B C7 H7C 109.5 . . ?
C8 C13 C12 120.0 . . ?
C8 C13 S1 118.5(6) . . ?
C12 C13 S1 121.3(6) . . ?
C9 C8 C13 120.0 . . ?
C9 C8 N1 119.2(9) . . ?
C13 C8 N1 120.8(9) . . ?
C10 C9 C8 120.0 . . ?
C10 C9 H9 120.0 . . ?
C8 C9 H9 120.0 . . ?
C9 C10 C11 120.0 . . ?
C9 C10 H10 120.0 . . ?
C11 C10 H10 120.0 . . ?
C12 C11 C10 120.0 . . ?
C12 C11 H11 120.0 . . ?
C10 C11 H11 120.0 . . ?
C11 C12 C13 120.0 . . ?
C11 C12 H12 120.0 . . ?
C13 C12 H12 120.0 . . ?
O1 S3 O3 115.5 . . ?
O1 S3 O5 115.5 . . ?
O3 S3 O5 115.5 . . ?
O1 S3 C15 102.4 . . ?
O3 S3 C15 102.4 . . ?
O5 S3 C15 102.4 . . ?
F8 C15 F9 107.0 . . ?
F8 C15 F7 107.0 . . ?
F9 C15 F7 107.0 . . ?
F8 C15 S3 111.9 . . ?
F9 C15 S3 111.9 . . ?
F7 C15 S3 111.9 . . ?
O7 S2 O6 115.5 . . ?
O7 S2 O2 115.5 . . ?
O6 S2 O2 115.5 . . ?
O7 S2 C14 102.4 . . ?
O6 S2 C14 102.4 . . ?
O2 S2 C14 102.4 . . ?
F2 C14 F1 107.0 . . ?
F2 C14 F3 107.0 . . ?
F1 C14 F3 107.0 . . ?
F2 C14 S2 111.9 . . ?
F1 C14 S2 111.9 . . ?
F3 C14 S2 111.9 . . ?

loop_
_geom_bond_atom_site_label_1
_geom_bond_atom_site_label_2
_geom_bond_distance
_geom_bond_site_symmetry_2
_geom_bond_publ_flag
Ag1 S1D 2.5314(7) . ?
Ag1 S1 2.555(8) . ?
Ag1 S1B 2.565(11) . ?
Ag1 S1A 2.5941(7) . ?
Ag1 S1C 2.7999(7) . ?
S1A C13A 1.764(3) . ?
S1A C1A 1.768(3) . ?
S1B C13B 1.756(6) . ?
S1B C1B 1.759(7) . ?
S1C C13C 1.760(3) . ?
S1C C1C 1.767(3) . ?
S1D C13D 1.767(3) . ?
S1D C1D 1.767(3) . ?
N1A C6A 1.406(4) . ?
N1A C8A 1.411(4) . ?
N1A C7A 1.467(4) . ?
N1B C8B 1.418(7) . ?
N1B C6B 1.419(8) . ?
N1B C7B 1.462(9) . ?
N1C C8C 1.408(4) . ?
N1C C6C 1.411(4) . ?
N1C C7C 1.458(4) . ?
N1D C6D 1.412(4) . ?
N1D C8D 1.416(4) . ?
N1D C7D 1.467(4) . ?
C1A C2A 1.388(4) . ?
C1A C6A 1.391(4) . ?
C1C C2C 1.387(4) . ?
C1C C6C 1.389(4) . ?
C1D C2D 1.381(4) . ?
C1D C6D 1.393(4) . ?
C2A C3A 1.383(6) . ?
C2A H2A 0.9300 . ?
C2C C3C 1.384(5) . ?
C2C H2C 0.9300 . ?
C2D C3D 1.383(5) . ?
C2D H2D 0.9300 . ?
C3A C4A 1.371(7) . ?
C3A H3A 0.9300 . ?
C3C C4C 1.349(6) . ?
C3C H3C 0.9300 . ?
C3D C4D 1.369(5) . ?
C3D H3D 0.9300 . ?
C4A C5A 1.375(6) . ?
C4A H4A 0.9300 . ?
C4C C5C 1.383(6) . ?
C4C H4C 0.9300 . ?
C4D C5D 1.376(5) . ?
C4D H4D 0.9300 . ?
C5A C6A 1.400(4) . ?
C5A H5A 0.9300 . ?
C5C C6C 1.395(4) . ?
C5C H5C 0.9300 . ?
C5D C6D 1.392(4) . ?
C5D H5D 0.9300 . ?
C6B C5B 1.3900 . ?
C6B C1B 1.3900 . ?
C5B C4B 1.3900 . ?
C5B H5B 0.9300 . ?
C4B C3B 1.3900 . ?
C4B H4B 0.9300 . ?
C3B C2B 1.3900 . ?
C3B H3B 0.9300 . ?
C2B C1B 1.3900 . ?
C2B H2B 0.9300 . ?
C7A H7AA 0.9600 . ?
C7A H7AB 0.9600 . ?
C7A H7AC 0.9600 . ?
C7B H7BA 0.9600 . ?
C7B H7BB 0.9600 . ?
C7B H7BC 0.9600 . ?
C7C H7CA 0.9600 . ?
C7C H7CB 0.9600 . ?
C7C H7CC 0.9600 . ?
C7D H7DA 0.9600 . ?
C7D H7DB 0.9600 . ?
C7D H7DC 0.9600 . ?
C8A C13A 1.390(4) . ?
C8A C9A 1.395(4) . ?
C8C C13C 1.394(4) . ?
C8C C9C 1.395(4) . ?
C8D C9D 1.383(4) . ?
C8D C13D 1.395(4) . ?
C9A C10A 1.381(5) . ?
C9A H9A 0.9300 . ?
C9C C10C 1.393(6) . ?
C9C H9C 0.9300 . ?
C9D C10D 1.383(5) . ?
C9D H9D 0.9300 . ?
C10A C11A 1.358(5) . ?
C10A H10A 0.9300 . ?
C10C C11C 1.353(7) . ?
C10C H10C 0.9300 . ?
C10D C11D 1.378(6) . ?
C10D H10D 0.9300 . ?
C11A C12A 1.379(5) . ?
C11A H11A 0.9300 . ?
C11C C12C 1.381(6) . ?
C11C H11C 0.9300 . ?
C11D C12D 1.378(5) . ?
C11D H11D 0.9300 . ?
C12A C13A 1.383(4) . ?
C12A H12A 0.9300 . ?
C12C C13C 1.387(4) . ?
C12C H12C 0.9300 . ?
C12D C13D 1.384(4) . ?
C12D H12D 0.9300 . ?
C13B C12B 1.3900 . ?
C13B C8B 1.3900 . ?
C12B C11B 1.3900 . ?
C12B H12B 0.9300 . ?
C11B C10B 1.3900 . ?
C11B H11B 0.9300 . ?
C10B C9B 1.3900 . ?
C10B H10B 0.9300 . ?
C9B C8B 1.3900 . ?
C9B H9B 0.9300 . ?
O4 H4E 0.8302 . ?
O4 H4F 0.8819 . ?
S1 C13 1.755(5) . ?
S1 C1 1.762(7) . ?
N1 C6 1.417(7) . ?
N1 C8 1.418(6) . ?
N1 C7 1.462(8) . ?
C1 C6 1.387(14) . ?
C1 C2 1.402(11) . ?
C2 C3 1.386(15) . ?
C2 H2 0.9300 . ?
C3 C4 1.348(17) . ?
C3 H3 0.9300 . ?
C4 C5 1.368(16) . ?
C4 H4 0.9300 . ?
C5 C6 1.415(11) . ?
C5 H5 0.9300 . ?
C7 H7A 0.9600 . ?
C7 H7B 0.9600 . ?
C7 H7C 0.9600 . ?
C13 C8 1.3900 . ?
C13 C12 1.3900 . ?
C8 C9 1.3900 . ?
C9 C10 1.3900 . ?
C9 H9 0.9300 . ?
C10 C11 1.3900 . ?
C10 H10 0.9300 . ?
C11 C12 1.3900 . ?
C11 H11 0.9300 . ?
C12 H12 0.9300 . ?
S3 O1 1.4450 . ?
S3 O3 1.4450 . ?
S3 O5 1.4450 . ?
S3 C15 1.8514 . ?
C15 F8 1.3384 . ?
C15 F9 1.3384 . ?
C15 F7 1.3384 . ?
S2 O7 1.4450 . ?
S2 O6 1.4450 . ?
S2 O2 1.4450 . ?
S2 C14 1.8513 . ?
C14 F2 1.3384 . ?
C14 F1 1.3384 . ?
C14 F3 1.3384 . ?

loop_
_geom_torsion_atom_site_label_1
_geom_torsion_atom_site_label_2
_geom_torsion_atom_site_label_3
_geom_torsion_atom_site_label_4
_geom_torsion
_geom_torsion_site_symmetry_1
_geom_torsion_site_symmetry_2
_geom_torsion_site_symmetry_3
_geom_torsion_site_symmetry_4
_geom_torsion_publ_flag
C13A S1A C1A C2A 148.5(2) . . . . ?
Ag1 S1A C1A C2A -99.5(2) . . . . ?
C13A S1A C1A C6A -35.4(2) . . . . ?
Ag1 S1A C1A C6A 76.6(2) . . . . ?
C13C S1C C1C C2C 147.1(2) . . . . ?
Ag1 S1C C1C C2C -113.7(2) . . . . ?
C13C S1C C1C C6C -35.5(2) . . . . ?
Ag1 S1C C1C C6C 63.7(2) . . . . ?
C13D S1D C1D C2D 138.1(2) . . . . ?
Ag1 S1D C1D C2D -114.8(2) . . . . ?
C13D S1D C1D C6D -40.8(2) . . . . ?
Ag1 S1D C1D C6D 66.3(2) . . . . ?
C6A C1A C2A C3A -1.8(5) . . . . ?
S1A C1A C2A C3A 174.2(3) . . . . ?
C6C C1C C2C C3C -0.9(5) . . . . ?
S1C C1C C2C C3C 176.4(3) . . . . ?
C6D C1D C2D C3D -2.2(4) . . . . ?
S1D C1D C2D C3D 178.9(2) . . . . ?
C1A C2A C3A C4A 2.4(5) . . . . ?
C1C C2C C3C C4C 1.2(6) . . . . ?
C1D C2D C3D C4D 1.1(4) . . . . ?
C2A C3A C4A C5A -0.7(6) . . . . ?
C2C C3C C4C C5C -0.1(6) . . . . ?
C2D C3D C4D C5D 0.4(5) . . . . ?
C3A C4A C5A C6A -1.6(6) . . . . ?
C3C C4C C5C C6C -1.2(6) . . . . ?
C3D C4D C5D C6D -0.8(5) . . . . ?
C2A C1A C6A C5A -0.5(4) . . . . ?
S1A C1A C6A C5A -176.5(2) . . . . ?
C2A C1A C6A N1A 178.8(3) . . . . ?
S1A C1A C6A N1A 2.8(4) . . . . ?
C4A C5A C6A C1A 2.2(5) . . . . ?
C4A C5A C6A N1A -177.0(3) . . . . ?
C8A N1A C6A C1A 41.3(4) . . . . ?
C7A N1A C6A C1A -167.5(3) . . . . ?
C8A N1A C6A C5A -139.5(3) . . . . ?
C7A N1A C6A C5A 11.7(4) . . . . ?
C8B N1B C6B C5B -133.9(19) . . . . ?
C7B N1B C6B C5B 8(3) . . . . ?
C8B N1B C6B C1B 49(3) . . . . ?
C7B N1B C6B C1B -169(2) . . . . ?
C1B C6B C5B C4B 0.0 . . . . ?
N1B C6B C5B C4B -177.3(19) . . . . ?
C6B C5B C4B C3B 0.0 . . . . ?
C5B C4B C3B C2B 0.0 . . . . ?
C4B C3B C2B C1B 0.0 . . . . ?
C3B C2B C1B C6B 0.0 . . . . ?
C3B C2B C1B S1B -179.9(16) . . . . ?
C5B C6B C1B C2B 0.0 . . . . ?
N1B C6B C1B C2B 177.4(18) . . . . ?
C5B C6B C1B S1B 179.9(15) . . . . ?
N1B C6B C1B S1B -2.7(17) . . . . ?
C13B S1B C1B C2B 145.8(11) . . . . ?
Ag1 S1B C1B C2B -106.5(10) . . . . ?
C13B S1B C1B C6B -34.1(13) . . . . ?
Ag1 S1B C1B C6B 73.6(10) . . . . ?
C2C C1C C6C C5C -0.3(4) . . . . ?
S1C C1C C6C C5C -177.7(2) . . . . ?
C2C C1C C6C N1C 179.3(3) . . . . ?
S1C C1C C6C N1C 1.9(4) . . . . ?
C4C C5C C6C C1C 1.4(5) . . . . ?
C4C C5C C6C N1C -178.2(3) . . . . ?
C8C N1C C6C C1C 40.5(4) . . . . ?
C7C N1C C6C C1C -164.3(3) . . . . ?
C8C N1C C6C C5C -139.9(3) . . . . ?
C7C N1C C6C C5C 15.3(4) . . . . ?
C4D C5D C6D C1D -0.4(4) . . . . ?
C4D C5D C6D N1D 178.0(3) . . . . ?
C2D C1D C6D C5D 1.9(4) . . . . ?
S1D C1D C6D C5D -179.2(2) . . . . ?
C2D C1D C6D N1D -176.6(2) . . . . ?
S1D C1D C6D N1D 2.3(3) . . . . ?
C8D N1D C6D C5D -130.1(3) . . . . ?
C7D N1D C6D C5D 14.4(4) . . . . ?
C8D N1D C6D C1D 48.3(3) . . . . ?
C7D N1D C6D C1D -167.2(3) . . . . ?
C6A N1A C8A C13A -42.4(4) . . . . ?
C7A N1A C8A C13A 166.0(3) . . . . ?
C6A N1A C8A C9A 137.2(3) . . . . ?
C7A N1A C8A C9A -14.4(4) . . . . ?
C6C N1C C8C C13C -37.5(4) . . . . ?
C7C N1C C8C C13C 167.4(3) . . . . ?
C6C N1C C8C C9C 144.3(3) . . . . ?
C7C N1C C8C C9C -10.7(4) . . . . ?
C6D N1D C8D C9D 129.6(3) . . . . ?
C7D N1D C8D C9D -14.7(4) . . . . ?
C6D N1D C8D C13D -48.5(3) . . . . ?
C7D N1D C8D C13D 167.2(3) . . . . ?
C13A C8A C9A C10A -0.8(5) . . . . ?
N1A C8A C9A C10A 179.6(3) . . . . ?
C13C C8C C9C C10C -1.0(4) . . . . ?
N1C C8C C9C C10C 177.2(3) . . . . ?
C13D C8D C9D C10D -0.1(5) . . . . ?
N1D C8D C9D C10D -178.3(3) . . . . ?
C8A C9A C10A C11A 0.7(5) . . . . ?
C8C C9C C10C C11C 2.5(6) . . . . ?
C8D C9D C10D C11D 0.4(6) . . . . ?
C9A C10A C11A C12A 0.1(5) . . . . ?
C9C C10C C11C C12C -0.6(6) . . . . ?
C9D C10D C11D C12D -0.2(6) . . . . ?
C10A C11A C12A C13A -0.9(5) . . . . ?
C10C C11C C12C C13C -2.7(5) . . . . ?
C10D C11D C12D C13D -0.1(5) . . . . ?
C11A C12A C13A C8A 0.9(4) . . . . ?
C11A C12A C13A S1A -178.6(2) . . . . ?
C9A C8A C13A C12A 0.0(4) . . . . ?
N1A C8A C13A C12A 179.6(3) . . . . ?
C9A C8A C13A S1A 179.5(2) . . . . ?
N1A C8A C13A S1A -0.9(4) . . . . ?
C1A S1A C13A C12A -146.1(2) . . . . ?
Ag1 S1A C13A C12A 109.0(2) . . . . ?
C1A S1A C13A C8A 34.4(2) . . . . ?
Ag1 S1A C13A C8A -70.5(2) . . . . ?
C1B S1B C13B C12B -144.2(12) . . . . ?
Ag1 S1B C13B C12B 116.6(9) . . . . ?
C1B S1B C13B C8B 37.8(13) . . . . ?
Ag1 S1B C13B C8B -61.4(10) . . . . ?
C8B C13B C12B C11B 0.0 . . . . ?
S1B C13B C12B C11B -178.0(13) . . . . ?
C13B C12B C11B C10B 0.0 . . . . ?
C12B C11B C10B C9B 0.0 . . . . ?
C11B C10B C9B C8B 0.0 . . . . ?
C10B C9B C8B C13B 0.0 . . . . ?
C10B C9B C8B N1B -178(2) . . . . ?
C12B C13B C8B C9B 0.0 . . . . ?
S1B C13B C8B C9B 178.0(12) . . . . ?
C12B C13B C8B N1B 178(2) . . . . ?
S1B C13B C8B N1B -3.9(19) . . . . ?
C6B N1B C8B C9B 133.2(18) . . . . ?
C7B N1B C8B C9B -10(3) . . . . ?
C6B N1B C8B C13B -45(3) . . . . ?
C7B N1B C8B C13B 172.2(18) . . . . ?
C11C C12C C13C C8C 4.1(4) . . . . ?
C11C C12C C13C S1C -169.1(3) . . . . ?
C9C C8C C13C C12C -2.3(4) . . . . ?
N1C C8C C13C C12C 179.5(2) . . . . ?
C9C C8C C13C S1C 171.0(2) . . . . ?
N1C C8C C13C S1C -7.3(3) . . . . ?
C1C S1C C13C C12C -148.4(2) . . . . ?
Ag1 S1C C13C C12C 100.0(2) . . . . ?
C1C S1C C13C C8C 38.2(2) . . . . ?
Ag1 S1C C13C C8C -73.5(2) . . . . ?
C11D C12D C13D C8D 0.3(5) . . . . ?
C11D C12D C13D S1D -179.8(3) . . . . ?
C9D C8D C13D C12D -0.2(4) . . . . ?
N1D C8D C13D C12D 178.0(3) . . . . ?
C9D C8D C13D S1D 179.9(2) . . . . ?
N1D C8D C13D S1D -1.8(3) . . . . ?
C1D S1D C13D C12D -139.4(2) . . . . ?
Ag1 S1D C13D C12D 115.9(2) . . . . ?
C1D S1D C13D C8D 40.5(2) . . . . ?
Ag1 S1D C13D C8D -64.2(2) . . . . ?
C13 S1 C1 C6 -40.4(11) . . . . ?
Ag1 S1 C1 C6 68.9(9) . . . . ?
C13 S1 C1 C2 145.7(9) . . . . ?
Ag1 S1 C1 C2 -105.1(9) . . . . ?
C6 C1 C2 C3 -1.6(11) . . . . ?
S1 C1 C2 C3 172.2(12) . . . . ?
C1 C2 C3 C4 4.1(14) . . . . ?
C2 C3 C4 C5 -2.9(17) . . . . ?
C3 C4 C5 C6 -0.9(15) . . . . ?
C2 C1 C6 C5 -2.1(11) . . . . ?
S1 C1 C6 C5 -175.8(12) . . . . ?
C2 C1 C6 N1 178.6(14) . . . . ?
S1 C1 C6 N1 4.9(15) . . . . ?
C4 C5 C6 C1 3.3(12) . . . . ?
C4 C5 C6 N1 -177.4(15) . . . . ?
C8 N1 C6 C1 42(2) . . . . ?
C7 N1 C6 C1 -163.9(15) . . . . ?
C8 N1 C6 C5 -137.6(14) . . . . ?
C7 N1 C6 C5 17(2) . . . . ?
C1 S1 C13 C8 39.2(10) . . . . ?
Ag1 S1 C13 C8 -66.9(8) . . . . ?
C1 S1 C13 C12 -144.9(9) . . . . ?
Ag1 S1 C13 C12 109.0(8) . . . . ?
C12 C13 C8 C9 0.0 . . . . ?
S1 C13 C8 C9 175.9(10) . . . . ?
C12 C13 C8 N1 -178.9(16) . . . . ?
S1 C13 C8 N1 -3.0(14) . . . . ?
C6 N1 C8 C9 138.2(13) . . . . ?
C7 N1 C8 C9 -15(2) . . . . ?
C6 N1 C8 C13 -43(2) . . . . ?
C7 N1 C8 C13 163.9(14) . . . . ?
C13 C8 C9 C10 0.0 . . . . ?
N1 C8 C9 C10 178.9(16) . . . . ?
C8 C9 C10 C11 0.0 . . . . ?
C9 C10 C11 C12 0.0 . . . . ?
C10 C11 C12 C13 0.0 . . . . ?
C8 C13 C12 C11 0.0 . . . . ?
S1 C13 C12 C11 -175.8(10) . . . . ?
O1 S3 C15 F8 180.0 . . . . ?
O3 S3 C15 F8 -60.0 . . . . ?
O5 S3 C15 F8 60.0 . . . . ?
O1 S3 C15 F9 -60.0 . . . . ?
O3 S3 C15 F9 60.0 . . . . ?
O5 S3 C15 F9 180.0 . . . . ?
O1 S3 C15 F7 60.0 . . . . ?
O3 S3 C15 F7 180.0 . . . . ?
O5 S3 C15 F7 -60.0 . . . . ?
O7 S2 C14 F2 60.0 . . . . ?
O6 S2 C14 F2 180.0 . . . . ?
O2 S2 C14 F2 -60.0 . . . . ?
O7 S2 C14 F1 -60.0 . . . . ?
O6 S2 C14 F1 60.0 . . . . ?
O2 S2 C14 F1 180.0 . . . . ?
O7 S2 C14 F3 180.0 . . . . ?
O6 S2 C14 F3 -60.0 . . . . ?
O2 S2 C14 F3 60.0 . . . . ?
